data_2016692
loop_
_publ_author_name
'Laval, Jean-Paul'
'Jennene Boukharrata, Nefla'

_publ_section_title
;
 Sodium iodine(V) oxyfluoride, NaIO~2~F~2~
;
_journal_coeditor_code SQ3127
_journal_issue 7
_journal_name_full 'Acta Crystallographica Section C'
_journal_page_first i47
_journal_page_last i49
_journal_paper_doi 10.1107/S0108270108007087
_journal_volume 64
_journal_year 2008
_chemical_formula_iupac 'Na I O2 F2'
_chemical_formula_moiety 'Na + , F2 I O2 -'
_chemical_formula_sum 'F2 I Na O2'
_chemical_formula_weight 219.89
_chemical_name_systematic
;
Sodium iodine(V) oxyfluoride
;
_space_group_IT_number 63
_symmetry_cell_setting orthorhombic
_symmetry_space_group_name_Hall '-C 2c 2'
_symmetry_space_group_name_H-M 'C m c m'
_atom_sites_solution_primary direct
_atom_sites_solution_secondary difmap
_audit_creation_method SHELXL97
_cell_angle_alpha 90.00
_cell_angle_beta 90.00
_cell_angle_gamma 90.00
_cell_formula_units_Z 4
_cell_length_a 6.9287(10)
_cell_length_b 7.2735(13)
_cell_length_c 7.3503(13)
_cell_measurement_reflns_used 3200
_cell_measurement_temperature 293(2)
_cell_measurement_theta_max 29.99
_cell_measurement_theta_min 4.92
_cell_volume 370.42(11)
_computing_cell_refinement 'DIRAX/LSQ (Duisenberg, 1992)'
_computing_data_collection 'COLLECT (Nonius, 1998)'
_computing_data_reduction 'EvalCCD (Duisenberg <i>et al.</i>,  2003)'
_computing_molecular_graphics 'DIAMOND (Brandenburg, 1999)'
_computing_publication_material 'SHELXL97 (Sheldrick, 2008)'
_computing_structure_refinement 'SHELXL97 (Sheldrick, 2008)'
_computing_structure_solution 'SHELXS97 (Sheldrick, 2008)'
_diffrn_ambient_temperature 293
_diffrn_detector_area_resol_mean 9
_diffrn_measured_fraction_theta_full 0.997
_diffrn_measured_fraction_theta_max 0.997
_diffrn_measurement_device_type 'Nonius KappaCCD'
_diffrn_measurement_method CCD
_diffrn_radiation_monochromator graphite
_diffrn_radiation_source 'fine-focus sealed tube'
_diffrn_radiation_type MoK\a
_diffrn_radiation_wavelength 0.71073
_diffrn_reflns_av_R_equivalents 0.0211
_diffrn_reflns_av_sigmaI/netI 0.0117
_diffrn_reflns_limit_h_max 9
_diffrn_reflns_limit_h_min -9
_diffrn_reflns_limit_k_max 10
_diffrn_reflns_limit_k_min -10
_diffrn_reflns_limit_l_max 10
_diffrn_reflns_limit_l_min -10
_diffrn_reflns_number 3335
_diffrn_reflns_theta_full 29.99
_diffrn_reflns_theta_max 29.99
_diffrn_reflns_theta_min 4.92
_exptl_absorpt_coefficient_mu 8.654
_exptl_absorpt_correction_T_max 0.8460
_exptl_absorpt_correction_T_min 0.4782
_exptl_absorpt_correction_type multi-scan
_exptl_absorpt_process_details '(SADABS; Bruker 2001)'
_exptl_crystal_colour colourless
_exptl_crystal_density_diffrn 3.943
_exptl_crystal_density_method 'not measured'
_exptl_crystal_description 'irregular tablet'
_exptl_crystal_F_000 392
_exptl_crystal_size_max 0.10
_exptl_crystal_size_mid 0.10
_exptl_crystal_size_min 0.02
_refine_diff_density_max 0.403
_refine_diff_density_min -0.571
_refine_ls_extinction_coef 0.0188(6)
_refine_ls_extinction_expression Fc^*^=kFc[1+0.001xFc^2^\l^3^/sin(2\q)]^-1/4^
_refine_ls_extinction_method 'SHELXL97 (Sheldrick, 2008)'
_refine_ls_goodness_of_fit_ref 0.745
_refine_ls_matrix_type full
_refine_ls_number_parameters 22
_refine_ls_number_reflns 312
_refine_ls_number_restraints 0
_refine_ls_restrained_S_all 0.745
_refine_ls_R_factor_all 0.0105
_refine_ls_R_factor_gt 0.0098
_refine_ls_shift/su_max 0.000
_refine_ls_shift/su_mean 0.000
_refine_ls_structure_factor_coef Fsqd
_refine_ls_weighting_details 'calc w = 1/[\s^2^(Fo^2^)+(0.0157P)^2^+2.0799P] where P=(Fo^2^+2Fc^2^)/3'
_refine_ls_weighting_scheme calc
_refine_ls_wR_factor_gt 0.0230
_refine_ls_wR_factor_ref 0.0233
_reflns_number_gt 303
_reflns_number_total 312
_reflns_threshold_expression I>2\s(I)
_cod_data_source_file sq3127.cif
_cod_data_source_block I
_cod_database_code 2016692
_cod_database_fobs_code 2016692

loop_
_symmetry_equiv_pos_as_xyz
'x, y, z'
'-x, -y, z+1/2'
'x, -y, -z'
'-x, y, -z+1/2'
'x+1/2, y+1/2, z'
'-x+1/2, -y+1/2, z+1/2'
'x+1/2, -y+1/2, -z'
'-x+1/2, y+1/2, -z+1/2'
'-x, -y, -z'
'x, y, -z-1/2'
'-x, y, z'
'x, -y, z-1/2'
'-x+1/2, -y+1/2, -z'
'x+1/2, y+1/2, -z-1/2'
'-x+1/2, y+1/2, z'
'x+1/2, -y+1/2, z-1/2'

loop_
_atom_site_type_symbol
_atom_site_label
_atom_site_fract_x
_atom_site_fract_y
_atom_site_fract_z
_atom_site_U_iso_or_equiv
_atom_site_adp_type
_atom_site_calc_flag
_atom_site_refinement_flags
_atom_site_occupancy
I I1 0.5000 0.03831(3) 0.2500 0.01246(9) Uani d S 1
Na Na1 0.0000 0.0000 0.0000 0.0199(3) Uani d S 1
O O1 0.5000 0.1881(2) 0.0612(2) 0.0216(4) Uani d S 1
F F1 0.2108(2) 0.0372(2) 0.2500 0.0296(4) Uani d S 1

loop_
_atom_site_aniso_label
_atom_site_aniso_U_11
_atom_site_aniso_U_22
_atom_site_aniso_U_33
_atom_site_aniso_U_12
_atom_site_aniso_U_13
_atom_site_aniso_U_23
I1 0.01676(12) 0.01230(13) 0.00831(11) 0.000 0.000 0.000
Na1 0.0251(7) 0.0171(6) 0.0173(7) 0.000 0.000 0.0018(5)
O1 0.0361(10) 0.0156(7) 0.0130(8) 0.000 0.000 0.0040(7)
F1 0.0184(8) 0.0444(11) 0.0261(8) 0.0052(7) 0.000 0.000

loop_
_atom_type_symbol
_atom_type_description
_atom_type_scat_dispersion_real
_atom_type_scat_dispersion_imag
_atom_type_scat_source
F F 0.0171 0.0103 'International Tables Vol C Tables 4.2.6.8 and 6.1.1.4'
I I -0.4742 1.8119 'International Tables Vol C Tables 4.2.6.8 and 6.1.1.4'
Na Na 0.0362 0.0249 'International Tables Vol C Tables 4.2.6.8 and 6.1.1.4'
O O 0.0106 0.0060 'International Tables Vol C Tables 4.2.6.8 and 6.1.1.4'

loop_
_geom_angle_atom_site_label_1
_geom_angle_atom_site_label_2
_geom_angle_atom_site_label_3
_geom_angle_site_symmetry_1
_geom_angle_site_symmetry_3
_geom_angle
O1 I1 O1 10_556 . 103.72(12)
O1 I1 F1 10_556 . 90.14(3)
O1 I1 F1 . . 90.14(3)
O1 I1 F1 10_556 11_655 90.14(3)
O1 I1 F1 . 11_655 90.14(3)
F1 I1 F1 . 11_655 179.55(10)
O1 I1 O1 10_556 3 177.62(6)
O1 I1 O1 . 3 73.90(8)
F1 I1 O1 . 3 89.87(3)
F1 I1 O1 11_655 3 89.87(3)
O1 I1 O1 10_556 2_655 73.90(8)
O1 I1 O1 . 2_655 177.62(6)
F1 I1 O1 . 2_655 89.87(3)
F1 I1 O1 11_655 2_655 89.87(3)
O1 I1 O1 3 2_655 108.48(7)
O1 Na1 O1 5_445 13 180.000(17)
O1 Na1 F1 5_445 9 92.23(6)
O1 Na1 F1 13 9 87.77(6)
O1 Na1 F1 5_445 . 87.77(6)
O1 Na1 F1 13 . 92.23(6)
F1 Na1 F1 9 . 180.00(9)
O1 Na1 F1 5_445 11 87.77(6)
O1 Na1 F1 13 11 92.23(6)
F1 Na1 F1 9 11 103.65(7)
F1 Na1 F1 . 11 76.35(7)
O1 Na1 F1 5_445 3 92.23(6)
O1 Na1 F1 13 3 87.77(6)
F1 Na1 F1 9 3 76.35(7)
F1 Na1 F1 . 3 103.65(7)
F1 Na1 F1 11 3 180.0
O1 Na1 Na1 5_445 2_554 101.21(4)
O1 Na1 Na1 13 2_554 78.79(4)
F1 Na1 Na1 9 2_554 38.95(3)
F1 Na1 Na1 . 2_554 141.05(3)
F1 Na1 Na1 11 2_554 141.05(3)
F1 Na1 Na1 3 2_554 38.95(3)
O1 Na1 Na1 5_445 2 78.79(4)
O1 Na1 Na1 13 2 101.21(4)
F1 Na1 Na1 9 2 141.05(3)
F1 Na1 Na1 . 2 38.95(3)
F1 Na1 Na1 11 2 38.95(3)
F1 Na1 Na1 3 2 141.05(3)
Na1 Na1 Na1 2_554 2 180.0
I1 O1 Na1 . 5 139.35(10)
I1 F1 Na1 . . 128.21(4)
I1 F1 Na1 . 2 128.21(4)
Na1 F1 Na1 . 2 102.11(6)

loop_
_geom_bond_atom_site_label_1
_geom_bond_atom_site_label_2
_geom_bond_site_symmetry_2
_geom_bond_distance
_geom_bond_publ_flag
I1 O1 10_556 1.7647(17) n
I1 O1 . 1.7647(17) y
I1 F1 . 2.0040(17) y
I1 F1 11_655 2.0040(17) n
I1 O1 3 2.8185(19) y
I1 O1 2_655 2.8185(19) n
Na1 O1 5_445 2.3124(18) y
Na1 O1 13 2.3124(18) n
Na1 F1 9 2.3627(11) n
Na1 F1 . 2.3627(11) y
Na1 F1 11 2.3627(11) n
Na1 F1 3 2.3627(11) n
Na1 Na1 2_554 3.6752(6) n
Na1 Na1 2 3.6752(6) n
O1 Na1 5 2.3124(18) n
F1 Na1 2 2.3627(11) n
